data_4075779
loop_
_publ_author_name
'Villegas, John M.'
'Stoyanov, Stanislav R.'
'Reibenspies, Joseph H.'
'Rillema, D. Paul'

_publ_section_title
;
 Spectroscopic and Computational Investigations of the
 Temperature-Dependent Emission Behavior of [Re(CNx)5Cl] and
 [Re(CNx)6]+Complexes
;
_journal_issue 3
_journal_name_full Organometallics
_journal_page_first 395
_journal_paper_doi 10.1021/om049443s
_journal_volume 24
_journal_year 2005
_chemical_formula_sum 'C52 H53 Cl N5 Re'
_chemical_formula_weight 969.64
_chemical_name_systematic
; 
 ? 
;
_space_group_IT_number 14
_symmetry_cell_setting monoclinic
_symmetry_space_group_name_Hall '-P 2ybc'
_symmetry_space_group_name_H-M 'P 1 21/c 1'
_atom_sites_solution_hydrogens geom
_atom_sites_solution_primary direct
_atom_sites_solution_secondary difmap
_audit_creation_method SHELXL-97
_cell_angle_alpha 90.00
_cell_angle_beta 92.286(3)
_cell_angle_gamma 90.00
_cell_formula_units_Z 4
_cell_length_a 10.159(4)
_cell_length_b 21.548(4)
_cell_length_c 21.411(4)
_cell_measurement_reflns_used 2
_cell_measurement_temperature 110(2)
_cell_measurement_theta_max 0.00
_cell_measurement_theta_min 0.00
_cell_volume 4683(2)
_computing_cell_refinement 'Bruker SMART'
_computing_data_collection 'Bruker SMART'
_computing_data_reduction 'Bruker SAINT'
_computing_molecular_graphics 'Bruker SHELXTL'
_computing_publication_material 'Bruker SHELXTL'
_computing_structure_refinement 'SHELXL-97 (Sheldrick, 1997)'
_computing_structure_solution 'SHELXS-97 (Sheldrick, 1990)'
_diffrn_ambient_temperature 110(2)
_diffrn_measured_fraction_theta_full 0.841
_diffrn_measured_fraction_theta_max 0.841
_diffrn_measurement_device_type 'CCD area detector'
_diffrn_measurement_method 'phi and omega scans'
_diffrn_radiation_monochromator graphite
_diffrn_radiation_source 'fine-focus sealed tube'
_diffrn_radiation_type MoK\a
_diffrn_radiation_wavelength 0.71073
_diffrn_reflns_av_R_equivalents 0.0000
_diffrn_reflns_av_sigmaI/netI 0.0456
_diffrn_reflns_limit_h_max 12
_diffrn_reflns_limit_h_min -9
_diffrn_reflns_limit_k_max 25
_diffrn_reflns_limit_k_min -20
_diffrn_reflns_limit_l_max 25
_diffrn_reflns_limit_l_min -6
_diffrn_reflns_number 17576
_diffrn_reflns_theta_full 25.00
_diffrn_reflns_theta_max 25.00
_diffrn_reflns_theta_min 1.34
_exptl_absorpt_coefficient_mu 2.691
_exptl_absorpt_correction_T_max 0.8772
_exptl_absorpt_correction_T_min 0.4990
_exptl_absorpt_correction_type multi-scan
_exptl_absorpt_process_details sadabs
_exptl_crystal_colour yellow
_exptl_crystal_density_diffrn 1.375
_exptl_crystal_density_meas 0
_exptl_crystal_density_method 'not measured'
_exptl_crystal_description needle
_exptl_crystal_F_000 1968
_exptl_crystal_size_max 0.30
_exptl_crystal_size_mid 0.05
_exptl_crystal_size_min 0.05
_refine_diff_density_max 1.717
_refine_diff_density_min -1.917
_refine_diff_density_rms 0.163
_refine_ls_extinction_method none
_refine_ls_goodness_of_fit_ref 1.025
_refine_ls_hydrogen_treatment mixed
_refine_ls_matrix_type full
_refine_ls_number_parameters 502
_refine_ls_number_reflns 17700
_refine_ls_number_restraints 16
_refine_ls_restrained_S_all 1.025
_refine_ls_R_factor_all 0.0699
_refine_ls_R_factor_gt 0.0538
_refine_ls_shift/su_max 0.030
_refine_ls_shift/su_mean 0.001
_refine_ls_structure_factor_coef Fsqd
_refine_ls_weighting_details 'calc w=1/[\s^2^(Fo^2^)+(0.0896P)^2^+14.4566P] where P=(Fo^2^+2Fc^2^)/3'
_refine_ls_weighting_scheme calc
_refine_ls_wR_factor_gt 0.1370
_refine_ls_wR_factor_ref 0.1506
_reflns_number_gt 13886
_reflns_number_total 17700
_reflns_threshold_expression >2sigma(I)
_cod_data_source_file om049443ssi20040722_111036.cif
_cod_data_source_block pr03
_cod_depositor_comments
;
The following automatic conversions were performed:

'_symmetry_cell_setting' value 'Monoclinic' changed to 'monoclinic'
according to /home/saulius/struct/CIF-dictionaries/cif_core.dic
dictionary named 'cif_core.dic' version 2.4.1 from 2010-06-29.

Automatic conversion script
Id: cif_fix_values 1715 2011-07-08 13:25:40Z adriana 
;
_cod_original_sg_symbol_H-M P2(1)/c
_cod_database_code 4075779

loop_
_symmetry_equiv_pos_as_xyz
'x, y, z'
'-x, y+1/2, -z+1/2'
'-x, -y, -z'
'x, -y-1/2, z-1/2'

loop_
_atom_site_label
_atom_site_type_symbol
_atom_site_fract_x
_atom_site_fract_y
_atom_site_fract_z
_atom_site_U_iso_or_equiv
_atom_site_adp_type
_atom_site_occupancy
_atom_site_symmetry_multiplicity
_atom_site_calc_flag
_atom_site_refinement_flags
Re1 Re 0.48556(2) 0.744211(10) 0.497074(9) 0.01675(9) Uani 1 1 d .
Cl1 Cl 0.28326(14) 0.79224(7) 0.54227(6) 0.0250(3) Uani 1 1 d .
N1 N 0.3517(5) 0.6096(2) 0.4977(2) 0.0258(12) Uani 1 1 d .
N2 N 0.5931(5) 0.7101(2) 0.6346(2) 0.0261(13) Uani 1 1 d .
N3 N 0.6225(5) 0.8772(2) 0.5110(2) 0.0271(12) Uani 1 1 d .
N4 N 0.7180(5) 0.6874(2) 0.4261(2) 0.0281(13) Uani 1 1 d .
N5 N 0.3319(5) 0.7703(2) 0.3660(2) 0.0224(12) Uani 1 1 d .
C1 C 0.3989(6) 0.6599(3) 0.4967(3) 0.0256(15) Uani 1 1 d .
C2 C 0.3059(6) 0.5495(3) 0.4890(3) 0.0256(15) Uani 1 1 d .
C3 C 0.2058(6) 0.5285(3) 0.5253(3) 0.0325(17) Uani 1 1 d .
C4 C 0.1616(7) 0.4682(3) 0.5153(3) 0.0357(17) Uani 1 1 d .
H4 H 0.0910 0.4529 0.5387 0.043 Uiso 1 1 calc R
C5 C 0.2176(7) 0.4303(3) 0.4722(3) 0.0400(18) Uani 1 1 d .
H5 H 0.1866 0.3891 0.4663 0.048 Uiso 1 1 calc R
C6 C 0.3198(7) 0.4526(3) 0.4372(3) 0.0352(17) Uani 1 1 d .
H6 H 0.3586 0.4260 0.4077 0.042 Uiso 1 1 calc R
C7 C 0.3666(7) 0.5128(3) 0.4444(3) 0.0311(17) Uani 1 1 d .
C8 C 0.1439(7) 0.5698(3) 0.5739(3) 0.0399(18) Uani 1 1 d .
H8A H 0.2127 0.5850 0.6034 0.060 Uiso 1 1 calc R
H8B H 0.0791 0.5458 0.5965 0.060 Uiso 1 1 calc R
H8C H 0.1002 0.6051 0.5530 0.060 Uiso 1 1 calc R
C9 C 0.4751(7) 0.5388(3) 0.4067(3) 0.0374(17) Uani 1 1 d .
H9A H 0.5088 0.5062 0.3796 0.056 Uiso 1 1 calc R
H9B H 0.5465 0.5538 0.4348 0.056 Uiso 1 1 calc R
H9C H 0.4409 0.5732 0.3809 0.056 Uiso 1 1 calc R
C10 C 0.5576(6) 0.7230(3) 0.5826(3) 0.0187(13) Uani 1 1 d .
C11 C 0.6362(6) 0.6995(3) 0.6973(3) 0.0250(15) Uani 1 1 d .
C12 C 0.5681(7) 0.6565(3) 0.7322(3) 0.0322(17) Uani 1 1 d .
C13 C 0.6124(8) 0.6495(3) 0.7947(3) 0.0395(19) Uani 1 1 d .
H13 H 0.5696 0.6205 0.8205 0.047 Uiso 1 1 calc R
C14 C 0.7169(8) 0.6838(3) 0.8199(3) 0.043(2) Uani 1 1 d .
H14 H 0.7433 0.6792 0.8627 0.051 Uiso 1 1 calc R
C15 C 0.7832(7) 0.7252(3) 0.7822(3) 0.0310(17) Uani 1 1 d .
H15 H 0.8568 0.7476 0.7992 0.037 Uiso 1 1 calc R
C16 C 0.7438(6) 0.7342(3) 0.7207(3) 0.0279(16) Uani 1 1 d .
C17 C 0.4575(7) 0.6193(3) 0.7051(3) 0.0405(19) Uani 1 1 d .
H17A H 0.4231 0.6392 0.6666 0.061 Uiso 1 1 calc R
H17B H 0.3874 0.6167 0.7351 0.061 Uiso 1 1 calc R
H17C H 0.4887 0.5775 0.6955 0.061 Uiso 1 1 calc R
C18 C 0.8104(7) 0.7820(3) 0.6810(3) 0.0396(18) Uani 1 1 d .
H18A H 0.7473 0.8147 0.6691 0.059 Uiso 1 1 calc R
H18B H 0.8422 0.7621 0.6434 0.059 Uiso 1 1 calc R
H18C H 0.8850 0.8002 0.7050 0.059 Uiso 1 1 calc R
C19 C 0.5730(5) 0.8290(3) 0.5040(2) 0.0207(14) Uani 1 1 d .
C20 C 0.6472(6) 0.9391(3) 0.5265(3) 0.0305(16) Uani 1 1 d .
C21 C 0.5810(7) 0.9643(3) 0.5754(3) 0.0387(19) Uani 1 1 d .
C22 C 0.5971(9) 1.0276(4) 0.5862(4) 0.061(3) Uani 1 1 d .
H22 H 0.5517 1.0469 0.6190 0.073 Uiso 1 1 calc R
C23 C 0.6785(9) 1.0628(4) 0.5499(4) 0.061(3) Uani 1 1 d .
H23 H 0.6864 1.1061 0.5577 0.073 Uiso 1 1 calc R
C24 C 0.7476(9) 1.0368(4) 0.5033(4) 0.057(3) Uani 1 1 d .
H24 H 0.8054 1.0616 0.4800 0.068 Uiso 1 1 calc R
C25 C 0.7332(8) 0.9732(3) 0.4896(3) 0.044(2) Uani 1 1 d .
C26 C 0.4970(8) 0.9247(4) 0.6149(4) 0.061(2) Uani 1 1 d .
H26A H 0.4294 0.9041 0.5884 0.091 Uiso 1 1 calc R
H26B H 0.4546 0.9507 0.6458 0.091 Uiso 1 1 calc R
H26C H 0.5520 0.8933 0.6365 0.091 Uiso 1 1 calc R
C27 C 0.8092(9) 0.9426(4) 0.4374(3) 0.061(3) Uani 1 1 d .
H27A H 0.8482 0.9036 0.4527 0.092 Uiso 1 1 calc R
H27B H 0.8792 0.9705 0.4245 0.092 Uiso 1 1 calc R
H27C H 0.7488 0.9341 0.4016 0.092 Uiso 1 1 calc R
C28 C 0.6343(6) 0.7095(3) 0.4553(2) 0.0181(13) Uani 1 1 d .
C29 C 0.8496(6) 0.6756(3) 0.4116(3) 0.0221(14) Uani 1 1 d .
C30 C 0.8728(6) 0.6367(3) 0.3613(3) 0.0254(15) Uani 1 1 d .
C31 C 1.0029(7) 0.6258(3) 0.3476(3) 0.0303(16) Uani 1 1 d .
H31 H 1.0219 0.6002 0.3130 0.036 Uiso 1 1 calc R
C32 C 1.1066(7) 0.6516(3) 0.3835(3) 0.0348(17) Uani 1 1 d .
H32 H 1.1953 0.6429 0.3739 0.042 Uiso 1 1 calc R
C33 C 1.0793(6) 0.6900(3) 0.4334(3) 0.0327(16) Uani 1 1 d .
H33 H 1.1499 0.7078 0.4578 0.039 Uiso 1 1 calc R
C34 C 0.9501(6) 0.7029(3) 0.4483(3) 0.0257(15) Uani 1 1 d .
C35 C 0.7626(7) 0.6066(3) 0.3238(3) 0.0391(18) Uani 1 1 d .
H35A H 0.7163 0.5774 0.3503 0.059 Uiso 1 1 calc R
H35B H 0.7986 0.5843 0.2884 0.059 Uiso 1 1 calc R
H35C H 0.7010 0.6385 0.3082 0.059 Uiso 1 1 calc R
C36 C 0.9217(6) 0.7459(3) 0.5013(3) 0.0344(16) Uani 1 1 d .
H36A H 0.8676 0.7806 0.4855 0.052 Uiso 1 1 calc R
H36B H 1.0048 0.7618 0.5198 0.052 Uiso 1 1 calc R
H36C H 0.8742 0.7233 0.5331 0.052 Uiso 1 1 calc R
C37 C 0.3930(6) 0.7635(3) 0.4140(3) 0.0180(13) Uani 1 1 d .
C38 C 0.2713(7) 0.7707(3) 0.3074(3) 0.0291(16) Uani 1 1 d .
C39 C 0.1576(7) 0.8081(3) 0.2960(3) 0.0364(18) Uani 1 1 d .
C40 C 0.1041(7) 0.8084(4) 0.2357(3) 0.043(2) Uani 1 1 d .
H40 H 0.0267 0.8320 0.2264 0.051 Uiso 1 1 calc R
C41 C 0.1622(8) 0.7745(4) 0.1878(4) 0.051(2) Uani 1 1 d .
H41 H 0.1251 0.7764 0.1464 0.061 Uiso 1 1 calc R
C42 C 0.2722(7) 0.7386(3) 0.2003(3) 0.0397(19) Uani 1 1 d .
H42 H 0.3097 0.7158 0.1675 0.048 Uiso 1 1 calc R
C43 C 0.3295(7) 0.7353(3) 0.2605(3) 0.0309(17) Uani 1 1 d .
C44 C 0.0984(7) 0.8418(3) 0.3488(3) 0.0398(19) Uani 1 1 d .
H44A H 0.1013 0.8153 0.3860 0.060 Uiso 1 1 calc R
H44B H 0.0067 0.8523 0.3375 0.060 Uiso 1 1 calc R
H44C H 0.1483 0.8799 0.3575 0.060 Uiso 1 1 calc R
C45 C 0.4437(7) 0.6944(3) 0.2754(3) 0.0375(18) Uani 1 1 d .
H45A H 0.5153 0.7189 0.2951 0.056 Uiso 1 1 calc R
H45B H 0.4739 0.6756 0.2369 0.056 Uiso 1 1 calc R
H45C H 0.4175 0.6617 0.3042 0.056 Uiso 1 1 calc R
C1S C 1.0328(11) 0.0773(5) 0.3680(5) 0.1108(16) Uiso 1 1 d D
H1SA H 1.0831 0.0949 0.4019 0.133 Uiso 1 1 calc R
C2S C 0.9075(11) 0.0984(5) 0.3526(5) 0.1108(16) Uiso 1 1 d D
H2SA H 0.8718 0.1334 0.3730 0.133 Uiso 1 1 calc R
C3S C 0.8356(12) 0.0671(5) 0.3063(5) 0.1108(16) Uiso 1 1 d D
H3SA H 0.7491 0.0810 0.2952 0.133 Uiso 1 1 calc R
C4S C 0.8856(11) 0.0164(5) 0.2758(6) 0.1108(16) Uiso 1 1 d D
C5S C 1.0151(11) -0.0027(5) 0.2860(5) 0.1108(16) Uiso 1 1 d D
H5SA H 1.0538 -0.0351 0.2629 0.133 Uiso 1 1 calc R
C6S C 1.0829(11) 0.0297(5) 0.3328(5) 0.1108(16) Uiso 1 1 d D
H6SA H 1.1720 0.0183 0.3415 0.133 Uiso 1 1 calc R
C7S C 0.8050(12) -0.0074(5) 0.2312(6) 0.1108(16) Uiso 1 1 d D
H7SA H 0.7190 0.0131 0.2323 0.166 Uiso 1 1 calc R
H7SB H 0.7943 -0.0520 0.2384 0.166 Uiso 1 1 calc R
H7SC H 0.8426 -0.0007 0.1903 0.166 Uiso 1 1 calc R

loop_
_atom_site_aniso_label
_atom_site_aniso_U_11
_atom_site_aniso_U_22
_atom_site_aniso_U_33
_atom_site_aniso_U_23
_atom_site_aniso_U_13
_atom_site_aniso_U_12
Re1 0.01541(14) 0.01847(15) 0.01640(13) -0.00105(10) 0.00120(8) -0.00125(11)
Cl1 0.0215(8) 0.0330(10) 0.0206(8) -0.0035(6) 0.0032(6) 0.0029(7)
N1 0.019(3) 0.020(3) 0.038(3) 0.002(2) -0.002(2) -0.004(2)
N2 0.028(3) 0.026(3) 0.024(3) 0.001(2) 0.000(2) 0.006(3)
N3 0.024(3) 0.023(3) 0.034(3) -0.005(2) -0.004(2) -0.004(3)
N4 0.028(4) 0.023(3) 0.032(3) 0.001(2) -0.003(2) -0.001(3)
N5 0.020(3) 0.034(3) 0.012(3) 0.005(2) -0.003(2) -0.002(2)
C1 0.014(3) 0.047(5) 0.015(3) -0.007(3) -0.004(2) 0.004(3)
C2 0.015(3) 0.023(4) 0.039(4) 0.008(3) -0.008(3) -0.004(3)
C3 0.028(4) 0.024(4) 0.045(5) 0.002(3) -0.012(3) 0.000(3)
C4 0.023(4) 0.030(5) 0.053(5) 0.012(3) -0.001(3) -0.009(3)
C5 0.032(4) 0.020(4) 0.067(5) 0.006(3) -0.008(4) -0.005(3)
C6 0.033(4) 0.027(4) 0.046(5) 0.000(3) 0.001(3) -0.001(3)
C7 0.025(4) 0.023(5) 0.045(5) 0.006(3) -0.001(3) -0.001(3)
C8 0.028(4) 0.040(5) 0.051(5) 0.004(3) 0.005(3) -0.004(3)
C9 0.035(5) 0.030(5) 0.047(5) 0.008(3) 0.004(3) -0.003(3)
C10 0.013(3) 0.011(3) 0.033(4) 0.001(2) 0.006(3) 0.000(2)
C11 0.026(4) 0.025(4) 0.025(4) -0.003(2) 0.003(3) 0.015(3)
C12 0.031(5) 0.029(4) 0.037(4) 0.001(3) 0.004(3) 0.007(3)
C13 0.049(6) 0.046(5) 0.025(4) 0.014(3) 0.017(3) 0.006(4)
C14 0.053(6) 0.054(5) 0.021(4) -0.001(3) 0.001(3) 0.015(4)
C15 0.029(4) 0.042(4) 0.022(4) -0.002(3) -0.007(3) 0.011(3)
C16 0.020(4) 0.037(4) 0.027(4) -0.007(3) 0.009(3) 0.009(3)
C17 0.041(5) 0.035(5) 0.047(5) 0.001(3) 0.015(3) -0.001(4)
C18 0.030(5) 0.047(5) 0.042(5) 0.004(3) 0.008(3) -0.004(4)
C19 0.011(3) 0.037(4) 0.015(3) -0.002(2) 0.002(2) 0.002(3)
C20 0.034(4) 0.023(4) 0.034(4) -0.004(3) -0.015(3) -0.003(3)
C21 0.034(4) 0.025(5) 0.056(5) -0.007(3) -0.014(4) 0.002(3)
C22 0.055(6) 0.047(6) 0.077(7) -0.018(5) -0.025(5) 0.020(5)
C23 0.073(7) 0.028(5) 0.077(7) -0.013(4) -0.047(5) 0.001(5)
C24 0.078(7) 0.026(5) 0.063(6) 0.012(4) -0.032(5) -0.020(5)
C25 0.050(5) 0.032(4) 0.049(5) 0.008(3) -0.020(4) -0.021(4)
C26 0.047(6) 0.071(7) 0.065(6) -0.030(4) 0.001(4) 0.011(5)
C27 0.091(8) 0.052(6) 0.041(6) 0.008(4) 0.005(4) -0.022(5)
C28 0.027(4) 0.021(4) 0.007(3) -0.001(2) 0.002(2) -0.006(3)
C29 0.016(4) 0.025(4) 0.026(4) 0.004(2) 0.011(3) 0.004(3)
C30 0.026(4) 0.021(4) 0.030(4) 0.000(2) 0.006(3) 0.001(3)
C31 0.032(5) 0.029(4) 0.031(4) -0.004(3) 0.017(3) 0.001(3)
C32 0.022(4) 0.040(5) 0.043(5) 0.001(3) 0.008(3) 0.007(3)
C33 0.024(4) 0.034(4) 0.040(5) 0.002(3) 0.005(3) -0.002(3)
C34 0.016(4) 0.027(4) 0.034(4) 0.004(3) 0.003(3) 0.003(3)
C35 0.029(5) 0.046(5) 0.043(5) -0.011(3) 0.008(3) -0.003(4)
C36 0.022(3) 0.039(5) 0.042(5) -0.003(3) 0.008(3) -0.005(3)
C37 0.013(3) 0.013(3) 0.029(4) -0.001(2) 0.019(3) -0.001(3)
C38 0.026(4) 0.034(4) 0.027(4) 0.005(3) -0.004(3) -0.015(3)
C39 0.028(5) 0.053(5) 0.028(4) 0.003(3) -0.006(3) -0.008(4)
C40 0.024(5) 0.064(6) 0.040(5) 0.013(4) -0.009(3) -0.007(4)
C41 0.043(6) 0.071(6) 0.037(5) 0.006(4) -0.010(4) -0.024(5)
C42 0.044(5) 0.054(5) 0.021(4) -0.003(3) 0.005(3) -0.010(4)
C43 0.029(4) 0.036(4) 0.028(4) -0.002(3) 0.006(3) -0.016(3)
C44 0.028(4) 0.050(5) 0.040(5) -0.003(3) -0.009(3) 0.003(4)
C45 0.042(5) 0.034(5) 0.036(4) -0.005(3) 0.008(3) -0.004(4)

loop_
_atom_type_symbol
_atom_type_description
_atom_type_scat_dispersion_real
_atom_type_scat_dispersion_imag
_atom_type_scat_source
C C 0.0033 0.0016 'International Tables Vol C Tables 4.2.6.8 and 6.1.1.4'
H H 0.0000 0.0000 'International Tables Vol C Tables 4.2.6.8 and 6.1.1.4'
N N 0.0061 0.0033 'International Tables Vol C Tables 4.2.6.8 and 6.1.1.4'
Cl Cl 0.1484 0.1585 'International Tables Vol C Tables 4.2.6.8 and 6.1.1.4'
Re Re -1.0185 7.2310 'International Tables Vol C Tables 4.2.6.8 and 6.1.1.4'

loop_
_geom_angle_atom_site_label_1
_geom_angle_atom_site_label_2
_geom_angle_atom_site_label_3
_geom_angle
C28 Re1 C10 94.1(2)
C28 Re1 C1 89.9(2)
C10 Re1 C1 86.7(2)
C28 Re1 C37 91.0(2)
C10 Re1 C37 173.7(2)
C1 Re1 C37 89.6(2)
C28 Re1 C19 92.0(2)
C10 Re1 C19 89.7(2)
C1 Re1 C19 176.1(2)
C37 Re1 C19 93.8(2)
C28 Re1 Cl1 174.98(15)
C10 Re1 Cl1 90.93(17)
C1 Re1 Cl1 90.52(17)
C37 Re1 Cl1 84.02(16)
C19 Re1 Cl1 87.93(17)
C1 N1 C2 170.2(6)
C10 N2 C11 175.8(6)
C19 N3 C20 163.6(6)
C28 N4 C29 154.6(6)
C37 N5 C38 171.5(6)
N1 C1 Re1 177.7(5)
C3 C2 N1 118.8(6)
C3 C2 C7 123.5(6)
N1 C2 C7 117.7(6)
C2 C3 C4 117.5(7)
C2 C3 C8 121.7(6)
C4 C3 C8 120.8(7)
C5 C4 C3 121.3(7)
C4 C5 C6 119.7(7)
C7 C6 C5 121.5(7)
C6 C7 C2 116.4(6)
C6 C7 C9 122.9(6)
C2 C7 C9 120.6(6)
N2 C10 Re1 176.2(5)
C12 C11 C16 124.0(6)
C12 C11 N2 118.5(6)
C16 C11 N2 117.5(6)
C11 C12 C13 116.0(6)
C11 C12 C17 122.3(6)
C13 C12 C17 121.7(6)
C14 C13 C12 121.7(6)
C13 C14 C15 119.7(6)
C16 C15 C14 121.0(7)
C15 C16 C11 117.6(6)
C15 C16 C18 120.9(6)
C11 C16 C18 121.5(6)
N3 C19 Re1 176.8(5)
C21 C20 N3 117.9(6)
C21 C20 C25 123.6(6)
N3 C20 C25 118.5(6)
C20 C21 C22 117.0(8)
C20 C21 C26 120.9(6)
C22 C21 C26 122.1(8)
C23 C22 C21 120.8(9)
C24 C23 C22 121.6(8)
C23 C24 C25 119.9(8)
C24 C25 C20 117.0(8)
C24 C25 C27 121.3(7)
C20 C25 C27 121.7(6)
N4 C28 Re1 174.8(5)
C30 C29 C34 123.2(6)
C30 C29 N4 118.1(5)
C34 C29 N4 118.7(5)
C31 C30 C29 117.3(6)
C31 C30 C35 120.8(6)
C29 C30 C35 121.9(6)
C30 C31 C32 121.5(6)
C33 C32 C31 119.4(7)
C32 C33 C34 121.0(6)
C33 C34 C29 117.6(6)
C33 C34 C36 120.5(5)
C29 C34 C36 121.9(6)
N5 C37 Re1 174.3(5)
N5 C38 C43 117.4(6)
N5 C38 C39 119.4(6)
C43 C38 C39 123.1(6)
C40 C39 C38 116.8(7)
C40 C39 C44 123.4(7)
C38 C39 C44 119.7(6)
C39 C40 C41 121.2(7)
C42 C41 C40 120.7(7)
C41 C42 C43 120.9(7)
C42 C43 C38 117.3(7)
C42 C43 C45 121.5(6)
C38 C43 C45 121.1(6)
C2S C1S C6S 118.1(12)
C1S C2S C3S 117.8(11)
C2S C3S C4S 122.1(12)
C7S C4S C3S 114.5(9)
C7S C4S C5S 123.4(9)
C3S C4S C5S 121.6(12)
C6S C5S C4S 114.0(11)
C1S C6S C5S 125.9(12)

loop_
_geom_bond_atom_site_label_1
_geom_bond_atom_site_label_2
_geom_bond_distance
Re1 C28 1.937(6)
Re1 C10 1.998(6)
Re1 C1 2.019(7)
Re1 C37 2.021(6)
Re1 C19 2.034(6)
Re1 Cl1 2.5278(16)
N1 C1 1.185(7)
N1 C2 1.387(8)
N2 C10 1.189(7)
N2 C11 1.413(7)
N3 C19 1.162(7)
N3 C20 1.395(7)
N4 C28 1.176(7)
N4 C29 1.408(8)
N5 C37 1.189(7)
N5 C38 1.376(8)
C2 C3 1.381(9)
C2 C7 1.400(9)
C3 C4 1.387(9)
C3 C8 1.524(9)
C4 C5 1.372(10)
C5 C6 1.390(10)
C6 C7 1.389(9)
C7 C9 1.501(9)
C11 C12 1.391(9)
C11 C16 1.401(9)
C12 C13 1.403(9)
C12 C17 1.481(9)
C13 C14 1.385(10)
C14 C15 1.396(10)
C15 C16 1.373(8)
C16 C18 1.513(9)
C20 C21 1.378(10)
C20 C25 1.408(10)
C21 C22 1.393(11)
C21 C26 1.493(11)
C22 C23 1.383(12)
C23 C24 1.364(12)
C24 C25 1.407(10)
C25 C27 1.533(11)
C29 C30 1.391(8)
C29 C34 1.394(8)
C30 C31 1.385(9)
C30 C35 1.499(8)
C31 C32 1.395(9)
C32 C33 1.389(9)
C33 C34 1.391(9)
C34 C36 1.501(8)
C38 C43 1.408(9)
C38 C39 1.421(10)
C39 C40 1.380(9)
C39 C44 1.490(9)
C40 C41 1.409(10)
C41 C42 1.376(10)
C42 C43 1.396(9)
C43 C45 1.482(9)
C1S C2S 1.380(5)
C1S C6S 1.381(5)
C2S C3S 1.382(5)
C3S C4S 1.381(5)
C4S C7S 1.334(14)
C4S C5S 1.387(5)
C5S C6S 1.381(5)

loop_
_geom_torsion_atom_site_label_1
_geom_torsion_atom_site_label_2
_geom_torsion_atom_site_label_3
_geom_torsion_atom_site_label_4
_geom_torsion
C2 N1 C1 Re1 -96(14)
C28 Re1 C1 N1 61(14)
C10 Re1 C1 N1 -33(14)
C37 Re1 C1 N1 152(14)
C19 Re1 C1 N1 -58(16)
Cl1 Re1 C1 N1 -124(14)
C1 N1 C2 C3 -164(3)
C1 N1 C2 C7 18(3)
N1 C2 C3 C4 179.6(5)
C7 C2 C3 C4 -1.9(9)
N1 C2 C3 C8 0.7(8)
C7 C2 C3 C8 179.2(6)
C2 C3 C4 C5 1.9(9)
C8 C3 C4 C5 -179.2(6)
C3 C4 C5 C6 -0.7(10)
C4 C5 C6 C7 -0.5(10)
C5 C6 C7 C2 0.4(9)
C5 C6 C7 C9 -178.9(6)
C3 C2 C7 C6 0.8(9)
N1 C2 C7 C6 179.3(5)
C3 C2 C7 C9 -179.9(6)
N1 C2 C7 C9 -1.4(8)
C11 N2 C10 Re1 -96(10)
C28 Re1 C10 N2 -150(7)
C1 Re1 C10 N2 -60(7)
C37 Re1 C10 N2 -6(9)
C19 Re1 C10 N2 118(7)
Cl1 Re1 C10 N2 30(7)
C10 N2 C11 C12 134(8)
C10 N2 C11 C16 -44(8)
C16 C11 C12 C13 0.7(10)
N2 C11 C12 C13 -177.8(6)
C16 C11 C12 C17 -178.0(6)
N2 C11 C12 C17 3.5(10)
C11 C12 C13 C14 0.5(10)
C17 C12 C13 C14 179.2(7)
C12 C13 C14 C15 -1.9(11)
C13 C14 C15 C16 2.2(11)
C14 C15 C16 C11 -1.0(10)
C14 C15 C16 C18 176.1(6)
C12 C11 C16 C15 -0.5(10)
N2 C11 C16 C15 178.1(6)
C12 C11 C16 C18 -177.6(6)
N2 C11 C16 C18 0.9(9)
C20 N3 C19 Re1 -61(10)
C28 Re1 C19 N3 -122(9)
C10 Re1 C19 N3 -28(9)
C1 Re1 C19 N3 -4(11)
C37 Re1 C19 N3 147(9)
Cl1 Re1 C19 N3 63(9)
C19 N3 C20 C21 28(2)
C19 N3 C20 C25 -149.1(18)
N3 C20 C21 C22 -173.9(5)
C25 C20 C21 C22 3.0(10)
N3 C20 C21 C26 6.6(9)
C25 C20 C21 C26 -176.5(6)
C20 C21 C22 C23 -1.3(10)
C26 C21 C22 C23 178.2(7)
C21 C22 C23 C24 -1.3(12)
C22 C23 C24 C25 2.4(12)
C23 C24 C25 C20 -0.8(10)
C23 C24 C25 C27 179.9(8)
C21 C20 C25 C24 -2.0(10)
N3 C20 C25 C24 174.9(6)
C21 C20 C25 C27 177.4(7)
N3 C20 C25 C27 -5.7(10)
C29 N4 C28 Re1 164(5)
C10 Re1 C28 N4 150(6)
C1 Re1 C28 N4 63(6)
C37 Re1 C28 N4 -27(6)
C19 Re1 C28 N4 -120(6)
Cl1 Re1 C28 N4 -32(7)
C28 N4 C29 C30 178.5(12)
C28 N4 C29 C34 -0.9(16)
C34 C29 C30 C31 -0.8(10)
N4 C29 C30 C31 179.8(5)
C34 C29 C30 C35 178.2(6)
N4 C29 C30 C35 -1.1(9)
C29 C30 C31 C32 1.5(10)
C35 C30 C31 C32 -177.6(6)
C30 C31 C32 C33 -1.3(10)
C31 C32 C33 C34 0.4(10)
C32 C33 C34 C29 0.3(10)
C32 C33 C34 C36 -178.3(6)
C30 C29 C34 C33 0.0(9)
N4 C29 C34 C33 179.3(5)
C30 C29 C34 C36 178.5(6)
N4 C29 C34 C36 -2.1(9)
C38 N5 C37 Re1 -72(7)
C28 Re1 C37 N5 102(5)
C10 Re1 C37 N5 -42(6)
C1 Re1 C37 N5 12(5)
C19 Re1 C37 N5 -166(5)
Cl1 Re1 C37 N5 -78(5)
C37 N5 C38 C43 -15(4)
C37 N5 C38 C39 167(4)
N5 C38 C39 C40 177.5(6)
C43 C38 C39 C40 0.1(10)
N5 C38 C39 C44 -5.4(10)
C43 C38 C39 C44 177.2(6)
C38 C39 C40 C41 -1.5(10)
C44 C39 C40 C41 -178.4(7)
C39 C40 C41 C42 1.8(11)
C40 C41 C42 C43 -0.5(11)
C41 C42 C43 C38 -0.9(10)
C41 C42 C43 C45 176.8(7)
N5 C38 C43 C42 -176.4(6)
C39 C38 C43 C42 1.1(10)
N5 C38 C43 C45 5.9(9)
C39 C38 C43 C45 -176.6(6)
C6S C1S C2S C3S 5.5(19)
C1S C2S C3S C4S 0(2)
C2S C3S C4S C7S -178.2(12)
C2S C3S C4S C5S -6(2)
C7S C4S C5S C6S 177.4(13)
C3S C4S C5S C6S 6(2)
C2S C1S C6S C5S -6(2)
C4S C5S C6S C1S 0(2)
